data_4117192
loop_
_publ_author_name
'Martin A. Bennett'
'Suresh K. Bhargava'
'David C. R. Hockless'
'Lee L. Welling'
'Anthony C. Willis'

_publ_section_title
;
 Dinuclear Cycloaurated Complexes Containing Bridging
 (2-Diphenylphosphino)phenylphosphine and
 (2-Diethylphosphino)phenylphosphine, C6H4PR2 (R = Ph, Et). Carbon-Carbon
 Bond Formation by Reductive Elimination at a Gold(II)-Gold(II) Center
;
_journal_name_full 'Journal of the American Chemical Society'
_journal_page_first 10469
_journal_page_last 10478
_journal_paper_doi 10.1021/ja961511h
_journal_volume 118
_journal_year 1996
_chemical_formula_moiety 'C34 H38 Au2 O4 P2'
_chemical_formula_sum 'C34 H38 Au2 O4 P2'
_chemical_formula_weight 966.55
_space_group_IT_number 14
_symmetry_cell_setting monoclinic
_symmetry_space_group_name_Hall '-P 2ybc'
_symmetry_space_group_name_H-M 'P 1 21/c 1'
_audit_creation_date 96-05-09
_audit_creation_method from_xtal_archive_file_using_CIFIO
_cell_angle_alpha 90.00000
_cell_angle_beta 96.140(10)
_cell_angle_gamma 90.00000
_cell_formula_units_Z 4
_cell_length_a 10.607(2)
_cell_length_b 8.143(4)
_cell_length_c 38.890(6)
_cell_measurement_reflns_used 25
_cell_measurement_temperature 293
_cell_measurement_theta_max 30.
_cell_measurement_theta_min 20.
_cell_volume 3339.8(18)
_computing_cell_refinement
;
MSC/AFC diffractometer control software (Molecular Structure Corporation, 1992)
;
_computing_data_collection
;
MSC/AFC diffractometer control software (Molecular Structure Corporation, 1992)
;
_computing_data_reduction
;
Xtal DIFDAT ABSORB SORTRF ADDREF  (Hall, Flack & Stewart, 1990)
;
_computing_molecular_graphics xtal
_computing_publication_material xtal_BONDLA_CIFIO
_computing_structure_refinement xtal_CRYLSQ
_computing_structure_solution xtal
_diffrn_ambient_temperature 293
_diffrn_measurement_device 'Rigaku AFC6R'
_diffrn_measurement_method \q/2\q
_diffrn_radiation_monochromator 'equatorial graphite'
_diffrn_radiation_source 'Rigaku RU200B rotating Cu anode'
_diffrn_radiation_type 'Copper K\a'
_diffrn_radiation_wavelength 1.5418
_diffrn_reflns_av_R_equivalents .012
_diffrn_reflns_av_sigmaI/netI .03
_diffrn_reflns_limit_h_max 11
_diffrn_reflns_limit_h_min 0
_diffrn_reflns_limit_k_max 9
_diffrn_reflns_limit_k_min 0
_diffrn_reflns_limit_l_max 43
_diffrn_reflns_limit_l_min -43
_diffrn_reflns_number 5985
_diffrn_reflns_theta_max 60.58
_diffrn_reflns_theta_min 2.29
_diffrn_standards_decay_% 15
_diffrn_standards_interval_count 150
_diffrn_standards_number 3
_exptl_absorpt_coefficient_mu 17.7
_exptl_absorpt_correction_T_max .766
_exptl_absorpt_correction_T_min .384
_exptl_absorpt_correction_type analytical
_exptl_crystal_colour 'pale yellow'
_exptl_crystal_density_diffrn 1.922
_exptl_crystal_description needle
_exptl_crystal_F_000 1848
_exptl_crystal_size_max .33
_exptl_crystal_size_mid .05
_exptl_crystal_size_min .02
_refine_diff_density_max 1.358
_refine_diff_density_min -1.663
_refine_ls_abs_structure_details none
_refine_ls_abs_structure_Flack 0
_refine_ls_extinction_coef .00000
_refine_ls_extinction_method none
_refine_ls_goodness_of_fit_all 1.256
_refine_ls_goodness_of_fit_obs 1.343
_refine_ls_hydrogen_treatment noref
_refine_ls_matrix_type full
_refine_ls_number_constraints 0
_refine_ls_number_parameters 379
_refine_ls_number_reflns 3371
_refine_ls_number_restraints 0
_refine_ls_R_factor_all .072
_refine_ls_R_factor_obs .043
_refine_ls_shift/esd_max .061
_refine_ls_shift/esd_mean .003
_refine_ls_structure_factor_coef F
_refine_ls_weighting_details 'w = 1/[\s^2^(F) + 0.0004F^2^]'
_refine_ls_weighting_scheme calc
_refine_ls_wR_factor_all .068
_refine_ls_wR_factor_obs .059
_reflns_d_resolution_high .885
_reflns_d_resolution_low 19.333
_reflns_limit_h_max 11
_reflns_limit_h_min 0
_reflns_limit_k_max 9
_reflns_limit_k_min 0
_reflns_limit_l_max 43
_reflns_limit_l_min -43
_reflns_number_observed 3371
_reflns_number_total 4945
_reflns_observed_criterion 'refl observed if Inet > 3\s(Inet)'
_cod_data_source_file ja961511h_1.cif
_cod_data_source_block LLW2
_cod_depositor_comments
;
The following automatic conversions were performed:

'_refine_ls_weighting_scheme' value 'w = 1/[\s^2^(F) + 0.0004F^2^]'
was changed to 'calc'. New tag '_refine_ls_weighting_details' was
created. The value of the new tag was set to 'w = 1/[\s^2^(F) +
0.0004F^2^]'.

Automatic conversion script
Id: cif_fix_values 3143 2015-03-26 13:38:13Z robertas 
;
_cod_original_sg_symbol_Hall -P_2ybc
_cod_database_code 4117192

loop_
_symmetry_equiv_pos_as_xyz
+x,+y,+z
-x,1/2+y,1/2-z
-x,-y,-z
+x,1/2-y,1/2+z

loop_
_atom_site_aniso_label
_atom_site_aniso_U_11
_atom_site_aniso_U_22
_atom_site_aniso_U_33
_atom_site_aniso_U_12
_atom_site_aniso_U_13
_atom_site_aniso_U_23
AU1 .0677(4) .0608(4) .0453(3) .0010(3) -.0026(2) -.0024(2)
AU2 .0670(4) .0542(3) .0427(3) -.0001(3) -.0004(2) -.0002(2)
P1 .075(2) .062(2) .0516(17) -.0047(18) .0047(16) -.0043(16)
P2 .078(2) .067(2) .0553(18) .007(2) .0069(16) .0021(17)
C111 .050(7) .056(8) .057(7) .002(6) .017(6) .003(6)
C112 .069(8) .056(8) .045(6) -.007(7) -.001(6) .008(6)
C113 .070(9) .073(10) .074(9) -.003(8) .008(7) .009(7)
C114 .068(9) .104(14) .090(11) .001(9) -.003(8) -.006(10)
C115 .070(10) .111(14) .085(11) .005(10) .018(8) .022(10)
C116 .067(8) .069(9) .056(7) -.011(7) -.007(6) -.008(7)
C121 .109(11) .085(11) .056(8) -.007(9) .010(8) -.020(8)
C122 .117(13) .095(12) .055(8) -.011(10) .010(8) -.008(8)
C131 .086(10) .083(11) .083(10) -.010(9) .006(8) .015(9)
C132 .153(17) .063(11) .115(14) -.002(11) .040(12) .003(10)
O11 .093(7) .094(8) .065(6) .007(7) .001(5) .009(6)
O12 .107(8) .103(9) .084(7) -.016(7) -.022(6) .018(7)
C1 .067(9) .050(8) .065(8) -.014(7) .021(7) -.008(7)
C141 .095(11) .084(11) .051(8) .004(9) -.005(7) -.001(7)
C142 .096(13) .137(17) .079(11) -.025(12) .023(10) .016(11)
C143 .070(11) .21(2) .073(11) -.024(13) -.016(9) .006(14)
C144 .15(2) .17(2) .077(12) .018(17) -.047(13) -.009(14)
C145 .175(19) .083(12) .057(9) -.016(13) -.031(11) .020(8)
C146 .118(13) .090(13) .067(9) -.006(10) -.007(9) -.002(9)
C211 .082(9) .043(8) .077(9) .013(7) .004(7) -.008(6)
C212 .075(9) .065(9) .056(7) -.001(7) -.010(6) .003(7)
C213 .093(11) .066(9) .073(9) .010(9) -.019(8) .001(8)
C214 .088(11) .078(12) .096(12) -.001(9) -.017(9) .012(9)
C215 .095(12) .104(14) .094(12) .044(11) -.008(10) -.003(11)
C216 .099(12) .078(11) .084(11) .015(10) .006(9) -.016(9)
C221 .103(11) .077(11) .058(8) -.004(9) .011(8) -.003(7)
C222 .147(15) .083(12) .060(9) .006(11) -.001(9) -.014(8)
C231 .104(13) .099(14) .120(14) -.026(11) .053(11) -.024(12)
C232 .094(13) .099(15) .154(18) -.024(11) .020(12) -.011(13)
O21 .093(7) .090(7) .037(4) -.005(6) -.016(4) -.001(5)
O22 .101(8) .123(10) .089(8) -.030(8) -.020(6) .032(7)
C2 .070(9) .094(11) .038(7) .007(9) -.003(6) -.003(7)
C241 .071(9) .104(13) .046(7) -.006(9) .002(6) .003(8)
C242 .093(12) .136(17) .076(11) .002(12) -.002(9) .010(11)
C243 .123(16) .119(17) .079(12) -.005(13) -.022(11) .010(12)
C244 .091(13) .20(3) .075(11) -.010(16) -.027(10) -.002(15)
C245 .129(16) .14(2) .080(12) -.029(14) -.002(11) -.031(12)
C246 .111(13) .132(17) .057(9) -.034(12) .009(9) .008(10)

loop_
_atom_site_label
_atom_site_fract_x
_atom_site_fract_y
_atom_site_fract_z
_atom_site_U_iso_or_equiv
_atom_site_thermal_displace_type
AU1 .02065(5) .35453(7) .595053(13) .0586(3) Uani
AU2 .15782(5) .39370(7) .651614(12) .0551(3) Uani
P1 .1513(3) .1280(4) .58880(8) .063(2) Uani
P2 -.0264(4) .4790(5) .67426(9) .067(2) Uani
C111 .3059(11) .2028(16) .6016(3) .054(7) Uani
C112 .3119(12) .3270(16) .6279(3) .057(7) Uani
C113 .4302(13) .3977(18) .6377(4) .072(9) Uani
C114 .5385(15) .353(2) .6220(4) .088(11) Uani
C115 .5306(14) .233(2) .5978(4) .088(11) Uani
C116 .4130(13) .1565(17) .5877(3) .065(8) Uani
C121 .1433(15) .033(2) .5464(3) .083(10) Uani
C122 .1710(16) .154(2) .5182(4) .089(10) Uani
C131 .1254(14) -.037(2) .6184(4) .084(10) Uani
C132 .2163(19) -.184(2) .6167(5) .108(13) Uani
O11 -.0776(10) .3460(14) .5445(2) .085(7) Uani
O12 -.1958(11) .1552(15) .5632(3) .101(8) Uani
C1 -.1717(13) .2555(17) .5432(3) .060(8) Uani
C141 -.2629(15) .288(2) .5100(3) .077(10) Uani
C142 -.3834(17) .207(3) .5054(4) .103(13) Uani
C143 -.4690(15) .236(3) .4795(5) .120(15) Uani
C144 -.433(2) .341(3) .4524(5) .135(17) Uani
C145 -.323(2) .421(2) .4555(4) .108(13) Uani
C146 -.2343(17) .392(2) .4842(4) .093(11) Uani
C211 -.1117(13) .5923(16) .6398(4) .068(8) Uani
C212 -.0846(12) .5499(18) .6055(3) .066(8) Uani
C213 -.1431(14) .6462(18) .5786(4) .079(9) Uani
C214 -.2244(15) .780(2) .5855(4) .089(11) Uani
C215 -.2512(16) .811(2) .6180(5) .099(12) Uani
C216 -.1946(15) .717(2) .6454(4) .087(11) Uani
C221 .0029(15) .620(2) .7119(3) .079(9) Uani
C222 .0742(18) .772(2) .7050(4) .098(12) Uani
C231 -.1245(17) .313(2) .6894(5) .105(13) Uani
C232 -.1475(17) .175(3) .6664(6) .115(14) Uani
O21 .2741(9) .4480(13) .6969(2) .075(6) Uani
O22 .1920(11) .2425(17) .7230(3) .106(8) Uani
C2 .2654(14) .361(2) .7229(3) .068(9) Uani
C241 .3470(14) .411(2) .7554(3) .074(9) Uani
C242 .3813(16) .292(3) .7801(4) .103(13) Uani
C243 .462(2) .336(3) .8100(5) .109(14) Uani
C244 .5003(18) .496(4) .8145(5) .123(16) Uani
C245 .4608(19) .615(3) .7896(5) .118(15) Uani
C246 .3869(17) .568(3) .7595(4) .100(12) Uani
H113 .43803 .47858 .65556 .12000 Uiso
H114 .61693 .40637 .62826 .12000 Uiso
H115 .60439 .19943 .58749 .12000 Uiso
H116 .40823 .07214 .57081 .12000 Uiso
H121A .20384 -.05375 .54716 .12000 Uiso
H121B .06069 -.01125 .54076 .12000 Uiso
H122A .11053 .24095 .51753 .12000 Uiso
H122B .25368 .19845 .52393 .12000 Uiso
H122C .16608 .10084 .49651 .12000 Uiso
H131A .13645 .00566 .64130 .12000 Uiso
H131B .04124 -.07545 .61330 .12000 Uiso
H132A .20544 -.22686 .59385 .12000 Uiso
H132B .30065 -.14575 .62185 .12000 Uiso
H132C .19793 -.26624 .63281 .12000 Uiso
H142 -.40288 .12878 .52228 .12000 Uiso
H143 -.55193 .18998 .47841 .12000 Uiso
H144 -.48800 .35202 .43166 .12000 Uiso
H145 -.30581 .49887 .43843 .12000 Uiso
H146 -.15415 .44497 .48577 .12000 Uiso
H213 -.12860 .62233 .55541 .12000 Uiso
H214 -.25994 .84725 .56696 .12000 Uiso
H215 -.30881 .89687 .62228 .12000 Uiso
H216 -.21327 .73946 .66820 .12000 Uiso
H221A -.07635 .65179 .71888 .12000 Uiso
H221B .05035 .56204 .73016 .12000 Uiso
H222A .15450 .74085 .69801 .12000 Uiso
H222B .02780 .83060 .68673 .12000 Uiso
H222C .08669 .83868 .72520 .12000 Uiso
H231A -.08183 .27307 .71068 .12000 Uiso
H231B -.20329 .35851 .69349 .12000 Uiso
H232A -.18867 .21568 .64515 .12000 Uiso
H232B -.06721 .13024 .66234 .12000 Uiso
H232C -.19766 .09542 .67605 .12000 Uiso
H242 .35029 .18267 .77724 .12000 Uiso
H243 .48953 .25526 .82691 .12000 Uiso
H244 .55431 .52706 .83431 .12000 Uiso
H245 .48232 .72718 .79318 .12000 Uiso
H246 .36514 .64482 .74174 .12000 Uiso

loop_
_atom_type_symbol
_atom_type_oxidation_number
_atom_type_number_in_cell
_atom_type_scat_dispersion_real
_atom_type_scat_dispersion_imag
_atom_type_scat_source
C 0 136 .017 .009
;
International Tables for X-ray Crystallography (1974, Vol. IV, Tables 2.2B and 
2.3.1)
;
H 0 152 0 0
;
International Tables for X-ray Crystallography (1974, Vol. IV, Tables 2.2B and 
2.3.1)
;
O 0 16 .047 .032
;
International Tables for X-ray Crystallography (1974, Vol. IV, Tables 2.2B and 
2.3.1)
;
P 0 8 .283 .434
;
International Tables for X-ray Crystallography (1974, Vol. IV, Tables 2.2B and 
2.3.1)
;
AU 0 8 -5.096 7.297
;
International Tables for X-ray Crystallography (1974, Vol. IV, Tables 2.2B and 
2.3.1)
;

loop_
_geom_angle_atom_site_label_1
_geom_angle_atom_site_label_2
_geom_angle_atom_site_label_3
_geom_angle
AU2 AU1 P1 84.11(8)
AU2 AU1 O11 171.9(3)
AU2 AU1 C212 90.2(3)
P1 AU1 O11 96.6(3)
P1 AU1 C212 174.2(3)
O11 AU1 C212 89.2(5)
AU1 AU2 P2 86.48(8)
AU1 AU2 C112 89.2(3)
AU1 AU2 O21 174.8(3)
P2 AU2 C112 175.1(3)
P2 AU2 O21 93.5(3)
C112 AU2 O21 90.5(4)
AU1 P1 C111 103.9(4)
AU1 P1 C121 117.5(5)
AU1 P1 C131 112.9(5)
C111 P1 C121 110.7(7)
C111 P1 C131 106.1(6)
C121 P1 C131 105.3(7)
AU2 P2 C211 104.4(5)
AU2 P2 C221 113.9(5)
AU2 P2 C231 115.3(6)
C211 P2 C221 107.3(7)
C211 P2 C231 111.1(7)
C221 P2 C231 104.7(8)
P1 C111 C112 114.3(9)
P1 C111 C116 125.5(10)
C112 C111 C116 120.2(11)
AU2 C112 C111 122.4(9)
AU2 C112 C113 120.4(9)
C111 C112 C113 117.2(12)
C112 C113 C114 121.7(13)
C112 C113 H113 119.4(14)
C114 C113 H113 118.9(14)
C113 C114 C115 119.9(14)
C113 C114 H114 120.3(16)
C115 C114 H114 119.8(16)
C114 C115 C116 119.8(14)
C114 C115 H115 120.3(16)
C116 C115 H115 119.9(17)
C111 C116 C115 121.2(13)
C111 C116 H116 119.4(13)
C115 C116 H116 119.4(14)
P1 C121 C122 112.3(11)
P1 C121 H121A 108.8(10)
P1 C121 H121B 108.8(12)
C122 C121 H121A 108.7(14)
C122 C121 H121B 108.7(12)
H121A C121 H121B 109.5(16)
C121 C122 H122A 108.7(14)
C121 C122 H122B 108.7(13)
C121 C122 H122C 110.2(15)
H122A C122 H122B 109.1(17)
H122A C122 H122C 110.1(14)
H122B C122 H122C 110.1(16)
P1 C131 C132 114.3(12)
P1 C131 H131A 108.0(13)
P1 C131 H131B 108.3(11)
C132 C131 H131A 108.1(13)
C132 C131 H131B 108.4(15)
H131A C131 H131B 109.7(15)
C131 C132 H132A 108.0(15)
C131 C132 H132B 108.2(15)
C131 C132 H132C 110.1(17)
H132A C132 H132B 110(2)
H132A C132 H132C 110.5(17)
H132B C132 H132C 110.4(18)
AU1 O11 C1 111.7(9)
O11 C1 O12 128.2(13)
O11 C1 C141 111.2(12)
O12 C1 C141 120.6(13)
C1 C141 C142 119.6(13)
C1 C141 C146 123.1(14)
C142 C141 C146 117.3(14)
C141 C142 C143 123.4(18)
C141 C142 H142 118.7(15)
C143 C142 H142 117.9(19)
C142 C143 C144 117.0(18)
C142 C143 H143 122(2)
C144 C143 H143 121.2(18)
C143 C144 C145 121.8(17)
C143 C144 H144 119(2)
C145 C144 H144 119(2)
C144 C145 C146 119.8(17)
C144 C145 H145 120.1(19)
C146 C145 H145 120(2)
C141 C146 C145 120.2(17)
C141 C146 H146 119.9(15)
C145 C146 H146 119.9(17)
P2 C211 C212 115.8(10)
P2 C211 C216 122.9(11)
C212 C211 C216 121.2(13)
AU1 C212 C211 123.3(9)
AU1 C212 C213 120.2(10)
C211 C212 C213 116.3(13)
C212 C213 C214 121.0(14)
C212 C213 H213 119.5(14)
C214 C213 H213 119.6(14)
C213 C214 C215 120.7(15)
C213 C214 H214 119.8(16)
C215 C214 H214 119.5(17)
C214 C215 C216 119.6(16)
C214 C215 H215 120.5(17)
C216 C215 H215 119.9(18)
C211 C216 C215 121.0(15)
C211 C216 H216 119.5(15)
C215 C216 H216 119.5(16)
P2 C221 C222 114.6(10)
P2 C221 H221A 108.3(11)
P2 C221 H221B 108.0(12)
C222 C221 H221A 108.2(15)
C222 C221 H221B 108.1(14)
H221A C221 H221B 109.6(14)
C221 C222 H222A 108.5(16)
C221 C222 H222B 108.7(15)
C221 C222 H222C 110.7(14)
H222A C222 H222B 109.2(15)
H222A C222 H222C 109.6(17)
H222B C222 H222C 110.2(18)
P2 C231 C232 115.9(14)
P2 C231 H231A 107.2(13)
P2 C231 H231B 107.9(15)
C232 C231 H231A 107.7(18)
C232 C231 H231B 108.4(16)
H231A C231 H231B 109.6(19)
C231 C232 H232A 107.7(18)
C231 C232 H232B 108.0(17)
C231 C232 H232C 111(2)
H232A C232 H232B 109(2)
H232A C232 H232C 110.8(18)
H232B C232 H232C 110(2)
AU2 O21 C2 118.4(9)
O21 C2 O22 123.2(12)
O21 C2 C241 116.3(14)
O22 C2 C241 120.5(13)
C2 C241 C242 118.7(16)
C2 C241 C246 119.8(14)
C242 C241 C246 121.5(14)
C241 C242 C243 118.7(18)
C241 C242 H242 120.6(16)
C243 C242 H242 120.7(18)
C242 C243 C244 119.6(18)
C242 C243 H243 120(2)
C244 C243 H243 120.4(18)
C243 C244 C245 120.4(17)
C243 C244 H244 120(2)
C245 C244 H244 119(3)
C244 C245 C246 119(2)
C244 C245 H245 120.9(19)
C246 C245 H245 120(2)
C241 C246 C245 120.2(17)
C241 C246 H246 119.6(16)
C245 C246 H246 120(2)

loop_
_geom_bond_atom_site_label_1
_geom_bond_atom_site_label_2
_geom_bond_distance
AU1 O12 2.972(11)
AU2 O22 3.023(11)
AU1 AU2 2.5242(7)
AU1 P1 2.336(4)
AU1 O11 2.126(9)
AU1 C212 2.010(14)
AU2 P2 2.333(4)
AU2 C112 2.035(13)
AU2 O21 2.088(8)
P1 C111 1.770(12)
P1 C121 1.817(14)
P1 C131 1.812(17)
P2 C211 1.790(14)
P2 C221 1.861(15)
P2 C231 1.84(2)
C111 C112 1.434(17)
C111 C116 1.362(18)
C112 C113 1.397(18)
C113 C114 1.41(2)
C113 H113 .953(14)
C114 C115 1.35(2)
C114 H114 .948(16)
C115 C116 1.41(2)
C115 H115 .955(16)
C116 H116 .948(13)
C121 C122 1.53(2)
C121 H121A .950(16)
C121 H121B .950(16)
C122 H122A .952(17)
C122 H122B .952(17)
C122 H122C .946(15)
C131 C132 1.54(2)
C131 H131A .952(15)
C131 H131B .945(15)
C132 H132A .948(18)
C132 H132B .95(2)
C132 H132C .949(18)
O11 C1 1.237(18)
O12 C1 1.176(18)
C1 C141 1.553(19)
C141 C142 1.43(2)
C141 C146 1.37(2)
C142 C143 1.30(2)
C142 H142 .95(2)
C143 C144 1.44(3)
C143 H143 .952(18)
C144 C145 1.33(3)
C144 H144 .95(2)
C145 C146 1.40(2)
C145 H145 .949(17)
C146 H146 .949(18)
C211 C212 1.44(2)
C211 C216 1.37(2)
C212 C213 1.40(2)
C213 C214 1.43(2)
C213 H213 .951(15)
C214 C215 1.35(3)
C214 H214 .951(17)
C215 C216 1.40(2)
C215 H215 .954(18)
C216 H216 .947(16)
C221 C222 1.49(2)
C221 H221A .946(16)
C221 H221B .952(14)
C222 H222A .955(19)
C222 H222B .949(16)
C222 H222C .953(15)
C231 C232 1.44(3)
C231 H231A .956(18)
C231 H231B .943(18)
C232 H232A .95(2)
C232 H232B .96(2)
C232 H232C .94(2)
O21 C2 1.243(17)
O22 C2 1.24(2)
C2 C241 1.508(18)
C241 C242 1.39(2)
C241 C246 1.35(3)
C242 C243 1.41(2)
C242 H242 .95(2)
C243 C244 1.37(4)
C243 H243 .95(2)
C244 C245 1.40(3)
C244 H244 .945(19)
C245 C246 1.39(2)
C245 H245 .95(2)
C246 H246 .946(18)

loop_
_reflns_scale_meas_F
1.9762
